data_7208916
loop_
_publ_author_name
'Shao, Ming-Yan'
'Huo, Peng'
'Sun, Yong-Gang'
'Li, Xin-Yu'
'Zhu, Qin-Yu'
'Dai, Jie'

_publ_section_title
;
 Synthetic methods and structural study of coordination polymers of Cd(ii)
 and Co(ii) with tetrathiafulvalene--tetracarboxylate
;
_journal_issue 6
_journal_name_full CrystEngComm
_journal_page_first 1086
_journal_paper_doi 10.1039/c2ce26219c
_journal_volume 15
_journal_year 2013
_chemical_formula_sum 'C35 H40 Cd2 N4 O15 S4'
_chemical_formula_weight 1109.75
_chemical_name_systematic
;
?
;
_space_group_IT_number 15
_symmetry_cell_setting monoclinic
_symmetry_space_group_name_Hall '-C 2yc'
_symmetry_space_group_name_H-M 'C 1 2/c 1'
_atom_sites_solution_hydrogens geom
_atom_sites_solution_primary direct
_atom_sites_solution_secondary difmap
_audit_creation_method SHELXL-97
_cell_angle_alpha 90.00
_cell_angle_beta 95.698(4)
_cell_angle_gamma 90.00
_cell_formula_units_Z 4
_cell_length_a 10.7360(13)
_cell_length_b 23.426(3)
_cell_length_c 16.561(2)
_cell_measurement_reflns_used 5704
_cell_measurement_temperature 293(2)
_cell_measurement_theta_max 27.5
_cell_measurement_theta_min 3.0
_cell_volume 4144.5(9)
_computing_structure_refinement 'SHELXL-97 (Sheldrick, 1997)'
_computing_structure_solution 'SHELXS-97 (Sheldrick, 1990)'
_diffrn_ambient_temperature 293(2)
_diffrn_detector_area_resol_mean 14.63
_diffrn_measured_fraction_theta_full 0.983
_diffrn_measured_fraction_theta_max 0.983
_diffrn_measurement_device_type 'Rigaku Mercury'
_diffrn_measurement_method \w
_diffrn_radiation_monochromator graphite
_diffrn_radiation_source 'fine-focus sealed tube'
_diffrn_radiation_type MoK\a
_diffrn_radiation_wavelength 0.71075
_diffrn_reflns_av_R_equivalents 0.0496
_diffrn_reflns_av_sigmaI/netI 0.0698
_diffrn_reflns_limit_h_max 12
_diffrn_reflns_limit_h_min -13
_diffrn_reflns_limit_k_max 30
_diffrn_reflns_limit_k_min -21
_diffrn_reflns_limit_l_max 21
_diffrn_reflns_limit_l_min -15
_diffrn_reflns_number 11917
_diffrn_reflns_theta_full 27.49
_diffrn_reflns_theta_max 27.49
_diffrn_reflns_theta_min 3.02
_exptl_absorpt_coefficient_mu 1.301
_exptl_absorpt_correction_T_max 0.901
_exptl_absorpt_correction_T_min 0.883
_exptl_absorpt_correction_type multi-scan
_exptl_absorpt_process_details 'Jacobson, R. (1998) Private communication'
_exptl_crystal_colour Red
_exptl_crystal_density_diffrn 1.769
_exptl_crystal_density_method 'not measured'
_exptl_crystal_description Prism
_exptl_crystal_F_000 2208
_exptl_crystal_size_max 0.50
_exptl_crystal_size_mid 0.08
_exptl_crystal_size_min 0.08
_refine_diff_density_max 2.743
_refine_diff_density_min -0.740
_refine_diff_density_rms 0.163
_refine_ls_extinction_method none
_refine_ls_goodness_of_fit_ref 1.157
_refine_ls_hydrogen_treatment mixed
_refine_ls_matrix_type full
_refine_ls_number_parameters 288
_refine_ls_number_reflns 4682
_refine_ls_number_restraints 3
_refine_ls_restrained_S_all 1.156
_refine_ls_R_factor_all 0.0969
_refine_ls_R_factor_gt 0.0728
_refine_ls_shift/su_max 0.001
_refine_ls_shift/su_mean 0.000
_refine_ls_structure_factor_coef Fsqd
_refine_ls_weighting_details 'calc w=1/[\s^2^(Fo^2^)+(0.0745P)^2^+25.4159P] where P=(Fo^2^+2Fc^2^)/3'
_refine_ls_weighting_scheme calc
_refine_ls_wR_factor_gt 0.1691
_refine_ls_wR_factor_ref 0.1824
_reflns_number_gt 3705
_reflns_number_total 4682
_reflns_threshold_expression >2sigma(I)
_cod_data_source_file c2ce26219c.txt
_cod_data_source_block 2
_cod_original_sg_symbol_Hall '-C 2yc '
_cod_original_sg_symbol_H-M 'C 2/c '
_cod_database_code 7208916

loop_
_symmetry_equiv_pos_as_xyz
'x, y, z'
'-x, y, -z+1/2'
'x+1/2, y+1/2, z'
'-x+1/2, y+1/2, -z+1/2'
'-x, -y, -z'
'x, -y, z-1/2'
'-x+1/2, -y+1/2, -z'
'x+1/2, -y+1/2, z-1/2'

loop_
_atom_site_label
_atom_site_type_symbol
_atom_site_fract_x
_atom_site_fract_y
_atom_site_fract_z
_atom_site_U_iso_or_equiv
_atom_site_adp_type
_atom_site_occupancy
_atom_site_symmetry_multiplicity
_atom_site_calc_flag
_atom_site_refinement_flags
Cd1 Cd 0.37694(5) 0.44282(2) -0.03029(3) 0.02936(19) Uani 1 1 d .
S1 S 0.72788(19) 0.33803(7) 0.04133(10) 0.0317(4) Uani 1 1 d .
S2 S 0.76899(19) 0.28927(7) -0.11858(10) 0.0324(4) Uani 1 1 d .
N1 N 0.4054(6) 0.3434(3) -0.0446(4) 0.0384(15) Uani 1 1 d .
N2 N 0.3537(6) 0.3989(2) 0.0916(3) 0.0311(13) Uani 1 1 d .
C1 C 0.7227(6) 0.3851(3) -0.0403(4) 0.0239(13) Uani 1 1 d .
C2 C 0.7417(6) 0.3628(3) -0.1130(4) 0.0231(13) Uani 1 1 d .
C3 C 0.7495(7) 0.2761(3) -0.0157(4) 0.0279(15) Uani 1 1 d .
C4 C 0.7055(7) 0.4476(3) -0.0218(4) 0.0257(14) Uani 1 1 d .
C5 C 0.7379(6) 0.3949(3) -0.1919(3) 0.0232(13) Uani 1 1 d .
C6 C 0.4248(8) 0.3180(4) -0.1143(5) 0.046(2) Uani 1 1 d .
H6 H 0.4295 0.3406 -0.1600 0.056 Uiso 1 1 calc R
C7 C 0.4379(9) 0.2605(4) -0.1218(6) 0.055(2) Uani 1 1 d .
H7 H 0.4496 0.2441 -0.1716 0.066 Uiso 1 1 calc R
C8 C 0.4333(9) 0.2266(4) -0.0527(7) 0.060(3) Uani 1 1 d .
H8 H 0.4427 0.1872 -0.0555 0.072 Uiso 1 1 calc R
C9 C 0.4145(8) 0.2527(3) 0.0196(6) 0.047(2) Uani 1 1 d .
H9 H 0.4132 0.2312 0.0666 0.057 Uiso 1 1 calc R
C10 C 0.3975(7) 0.3116(3) 0.0217(5) 0.0327(16) Uani 1 1 d .
C11 C 0.3283(8) 0.4268(3) 0.1575(5) 0.0387(18) Uani 1 1 d .
H11 H 0.3148 0.4659 0.1534 0.046 Uiso 1 1 calc R
C12 C 0.3205(9) 0.4011(4) 0.2327(5) 0.048(2) Uani 1 1 d .
H12 H 0.3037 0.4224 0.2778 0.058 Uiso 1 1 calc R
C13 C 0.3382(11) 0.3437(4) 0.2377(5) 0.065(3) Uani 1 1 d .
H13 H 0.3313 0.3248 0.2864 0.078 Uiso 1 1 calc R
C14 C 0.3670(9) 0.3132(4) 0.1691(5) 0.050(2) Uani 1 1 d .
H14 H 0.3828 0.2742 0.1725 0.060 Uiso 1 1 calc R
C15 C 0.3715(7) 0.3418(3) 0.0965(4) 0.0332(16) Uani 1 1 d .
C16 C 0.0775(13) 0.4113(6) -0.0775(8) 0.090(4) Uani 1 1 d .
H16A H 0.0837 0.3701 -0.0728 0.108 Uiso 1 1 calc R
H16B H 0.0102 0.4186 -0.1198 0.108 Uiso 1 1 calc R
C17 C 0.0271(17) 0.4306(8) 0.0000(11) 0.135(7) Uani 1 1 d .
H17A H 0.0266 0.3990 0.0368 0.202 Uiso 1 1 calc R
H17B H -0.0567 0.4447 -0.0120 0.202 Uiso 1 1 calc R
H17C H 0.0793 0.4605 0.0245 0.202 Uiso 1 1 calc R
O1 O 0.6022(5) 0.4610(2) 0.0017(3) 0.0339(11) Uani 1 1 d .
O2 O 0.7926(5) 0.4807(2) -0.0272(3) 0.0370(12) Uani 1 1 d .
O3 O 0.6740(5) 0.4401(2) -0.1985(3) 0.0328(11) Uani 1 1 d .
O4 O 0.7946(5) 0.3728(2) -0.2465(3) 0.0385(13) Uani 1 1 d .
O5 O 0.1906(5) 0.4288(3) -0.1119(3) 0.0409(13) Uani 1 1 d D
O6 O 0.4401(6) 0.4638(3) -0.1537(3) 0.0418(13) Uani 1 1 d D
O7 O 1.0000 0.2997(4) -0.2500 0.073(3) Uani 1 2 d S
O8 O -0.012(3) 0.3407(5) 0.2403(17) 0.076(5) Uiso 0.50 1 d P
C18 C -0.015(3) 0.4877(14) 0.2192(18) 0.118(11) Uiso 0.50 1 d P
O9 O -0.001(3) 0.4310(6) 0.2641(13) 0.077(5) Uiso 0.50 1 d P
H6A H 0.421(12) 0.483(5) -0.197(5) 0.11(5) Uiso 1 1 d D
H6B H 0.516(4) 0.456(5) -0.160(7) 0.09(4) Uiso 1 1 d D
H7A H 0.941(7) 0.323(3) -0.256(4) 0.03(2) Uiso 1 1 d .
H5 H 0.240(7) 0.401(3) -0.116(6) 0.06(3) Uiso 1 1 d D

loop_
_atom_site_aniso_label
_atom_site_aniso_U_11
_atom_site_aniso_U_22
_atom_site_aniso_U_33
_atom_site_aniso_U_23
_atom_site_aniso_U_13
_atom_site_aniso_U_12
Cd1 0.0387(3) 0.0271(3) 0.0225(3) -0.0014(2) 0.0039(2) -0.0017(2)
S1 0.0533(12) 0.0236(8) 0.0194(7) 0.0011(6) 0.0091(7) 0.0072(8)
S2 0.0549(12) 0.0221(9) 0.0222(8) 0.0017(6) 0.0141(7) 0.0090(8)
N1 0.045(4) 0.033(3) 0.037(3) -0.008(3) 0.001(3) 0.001(3)
N2 0.039(3) 0.026(3) 0.029(3) -0.003(2) 0.007(2) -0.002(3)
C1 0.029(3) 0.021(3) 0.023(3) 0.005(3) 0.006(3) 0.003(3)
C2 0.029(3) 0.017(3) 0.024(3) 0.000(2) 0.006(3) 0.002(3)
C3 0.035(4) 0.029(4) 0.021(3) 0.005(3) 0.008(3) 0.003(3)
C4 0.035(4) 0.027(3) 0.015(3) 0.000(2) -0.003(3) 0.010(3)
C5 0.029(3) 0.025(3) 0.016(3) 0.004(2) 0.006(2) 0.001(3)
C6 0.048(5) 0.051(5) 0.039(4) -0.014(4) 0.002(4) 0.007(4)
C7 0.049(5) 0.055(6) 0.060(6) -0.024(5) 0.007(4) 0.002(4)
C8 0.058(6) 0.036(5) 0.088(7) -0.023(5) 0.020(5) 0.009(4)
C9 0.043(5) 0.028(4) 0.073(6) 0.001(4) 0.012(4) 0.007(4)
C10 0.029(4) 0.020(3) 0.049(4) -0.001(3) 0.001(3) 0.005(3)
C11 0.050(5) 0.031(4) 0.036(4) 0.001(3) 0.012(3) 0.000(3)
C12 0.066(6) 0.045(5) 0.037(4) 0.002(4) 0.020(4) -0.003(4)
C13 0.100(9) 0.057(6) 0.039(5) 0.021(4) 0.015(5) -0.001(6)
C14 0.076(7) 0.027(4) 0.049(5) 0.009(4) 0.008(4) 0.001(4)
C15 0.032(4) 0.032(4) 0.035(4) -0.001(3) 0.004(3) -0.002(3)
C16 0.107(11) 0.089(10) 0.073(8) -0.016(7) 0.008(7) 0.009(8)
C17 0.124(15) 0.156(17) 0.128(15) -0.033(12) 0.031(12) -0.028(12)
O1 0.030(3) 0.033(3) 0.038(3) -0.005(2) -0.001(2) 0.010(2)
O2 0.037(3) 0.026(3) 0.049(3) -0.002(2) 0.008(2) -0.006(2)
O3 0.046(3) 0.029(3) 0.023(2) 0.0035(19) 0.003(2) 0.011(2)
O4 0.049(3) 0.043(3) 0.026(2) 0.006(2) 0.012(2) 0.013(3)
O5 0.031(3) 0.055(4) 0.037(3) -0.012(3) 0.005(2) 0.003(3)
O6 0.043(3) 0.061(4) 0.022(2) -0.003(3) 0.004(2) -0.004(3)
O7 0.046(6) 0.033(5) 0.146(11) 0.000 0.044(6) 0.000

loop_
_atom_type_symbol
_atom_type_description
_atom_type_scat_dispersion_real
_atom_type_scat_dispersion_imag
_atom_type_scat_source
C C 0.0033 0.0016 'International Tables Vol C Tables 4.2.6.8 and 6.1.1.4'
H H 0.0000 0.0000 'International Tables Vol C Tables 4.2.6.8 and 6.1.1.4'
N N 0.0061 0.0033 'International Tables Vol C Tables 4.2.6.8 and 6.1.1.4'
O O 0.0106 0.0060 'International Tables Vol C Tables 4.2.6.8 and 6.1.1.4'
S S 0.1246 0.1234 'International Tables Vol C Tables 4.2.6.8 and 6.1.1.4'
Cd Cd -0.8075 1.2024 'International Tables Vol C Tables 4.2.6.8 and 6.1.1.4'

loop_
_geom_angle_atom_site_label_1
_geom_angle_atom_site_label_2
_geom_angle_atom_site_label_3
_geom_angle
_geom_angle_site_symmetry_1
_geom_angle_site_symmetry_3
O6 Cd1 N2 162.6(2) . .
O6 Cd1 O1 86.7(2) . 5_665
N2 Cd1 O1 105.87(19) . 5_665
O6 Cd1 O5 79.8(2) . .
N2 Cd1 O5 106.6(2) . .
O1 Cd1 O5 108.50(19) 5_665 .
O6 Cd1 N1 94.0(2) . .
N2 Cd1 N1 70.9(2) . .
O1 Cd1 N1 166.2(2) 5_665 .
O5 Cd1 N1 85.1(2) . .
O6 Cd1 O1 77.38(19) . .
N2 Cd1 O1 94.48(19) . .
O1 Cd1 O1 73.36(18) 5_665 .
O5 Cd1 O1 157.01(19) . .
N1 Cd1 O1 93.3(2) . .
C1 S1 C3 95.8(3) . .
C2 S2 C3 94.9(3) . .
C6 N1 C10 119.3(7) . .
C6 N1 Cd1 124.0(6) . .
C10 N1 Cd1 116.6(5) . .
C11 N2 C15 118.5(6) . .
C11 N2 Cd1 123.5(5) . .
C15 N2 Cd1 117.9(4) . .
C2 C1 C4 126.1(6) . .
C2 C1 S1 116.9(5) . .
C4 C1 S1 116.8(5) . .
C1 C2 C5 126.1(6) . .
C1 C2 S2 118.0(5) . .
C5 C2 S2 115.9(5) . .
C3 C3 S1 123.1(7) 7_655 .
C3 C3 S2 122.8(7) 7_655 .
S1 C3 S2 114.1(4) . .
O2 C4 O1 124.8(6) . .
O2 C4 C1 119.3(6) . .
O1 C4 C1 115.8(6) . .
O4 C5 O3 125.8(6) . .
O4 C5 C2 116.6(6) . .
O3 C5 C2 117.5(6) . .
N1 C6 C7 123.2(9) . .
N1 C6 H6 118.4 . .
C7 C6 H6 118.4 . .
C6 C7 C8 118.3(9) . .
C6 C7 H7 120.8 . .
C8 C7 H7 120.8 . .
C9 C8 C7 118.7(9) . .
C9 C8 H8 120.6 . .
C7 C8 H8 120.6 . .
C8 C9 C10 119.5(9) . .
C8 C9 H9 120.2 . .
C10 C9 H9 120.2 . .
N1 C10 C9 120.8(7) . .
N1 C10 C15 117.0(6) . .
C9 C10 C15 122.2(7) . .
N2 C11 C12 124.1(8) . .
N2 C11 H11 118.0 . .
C12 C11 H11 118.0 . .
C13 C12 C11 117.5(8) . .
C13 C12 H12 121.3 . .
C11 C12 H12 121.3 . .
C12 C13 C14 119.7(8) . .
C12 C13 H13 120.1 . .
C14 C13 H13 120.1 . .
C15 C14 C13 119.2(8) . .
C15 C14 H14 120.4 . .
C13 C14 H14 120.4 . .
N2 C15 C14 121.0(7) . .
N2 C15 C10 117.4(6) . .
C14 C15 C10 121.6(7) . .
O5 C16 C17 129.3(12) . .
O5 C16 H16A 105.0 . .
C17 C16 H16A 105.0 . .
O5 C16 H16B 105.0 . .
C17 C16 H16B 105.0 . .
H16A C16 H16B 105.8 . .
C16 C17 H17A 109.5 . .
C16 C17 H17B 109.5 . .
H17A C17 H17B 109.5 . .
C16 C17 H17C 109.5 . .
H17A C17 H17C 109.5 . .
H17B C17 H17C 109.5 . .
C4 O1 Cd1 103.7(4) . 5_665
C4 O1 Cd1 140.5(4) . .
Cd1 O1 Cd1 106.64(18) 5_665 .
C16 O5 Cd1 121.1(6) . .
C16 O5 H5 112(7) . .
Cd1 O5 H5 69(7) . .
Cd1 O6 H6A 143(9) . .
Cd1 O6 H6B 116(8) . .
H6A O6 H6B 99(10) . .
C18 C18 O9 77.4(15) 2 2
C18 C18 O9 60.9(14) 2 .
O9 C18 O9 17.7(17) 2 .
O9 O9 C18 100.7(19) 2 2
O9 O9 C18 61.7(16) 2 .
C18 O9 C18 42(2) 2 .

loop_
_geom_bond_atom_site_label_1
_geom_bond_atom_site_label_2
_geom_bond_distance
_geom_bond_site_symmetry_2
Cd1 O6 2.270(5) .
Cd1 N2 2.301(6) .
Cd1 O1 2.309(5) 5_665
Cd1 O5 2.324(5) .
Cd1 N1 2.363(6) .
Cd1 O1 2.460(5) .
S1 C1 1.741(6) .
S1 C3 1.760(7) .
S2 C2 1.751(6) .
S2 C3 1.765(6) .
N1 C6 1.334(10) .
N1 C10 1.337(10) .
N2 C11 1.324(9) .
N2 C15 1.352(9) .
C1 C2 1.347(9) .
C1 C4 1.510(9) .
C2 C5 1.504(8) .
C3 C3 1.326(13) 7_655
C4 O2 1.224(9) .
C4 O1 1.252(8) .
C5 O4 1.251(8) .
C5 O3 1.260(8) .
C6 C7 1.362(13) .
C6 H6 0.9300 .
C7 C8 1.396(14) .
C7 H7 0.9300 .
C8 C9 1.377(13) .
C8 H8 0.9300 .
C9 C10 1.392(10) .
C9 H9 0.9300 .
C10 C15 1.476(10) .
C11 C12 1.393(11) .
C11 H11 0.9300 .
C12 C13 1.358(13) .
C12 H12 0.9300 .
C13 C14 1.403(13) .
C13 H13 0.9300 .
C14 C15 1.382(11) .
C14 H14 0.9300 .
C16 O5 1.451(15) .
C16 C17 1.511(19) .
C16 H16A 0.9700 .
C16 H16B 0.9700 .
C17 H17A 0.9600 .
C17 H17B 0.9600 .
C17 H17C 0.9600 .
O1 Cd1 2.309(5) 5_665
O5 H5 0.84(2) .
O6 H6A 0.85(2) .
O6 H6B 0.85(2) .
O7 H7A 0.84(7) .
C18 C18 1.04(6) 2
C18 O9 1.36(3) 2
C18 O9 1.52(3) .
O9 O9 0.47(4) 2
O9 C18 1.36(3) 2

loop_
_geom_torsion_atom_site_label_1
_geom_torsion_atom_site_label_2
_geom_torsion_atom_site_label_3
_geom_torsion_atom_site_label_4
_geom_torsion
_geom_torsion_site_symmetry_1
_geom_torsion_site_symmetry_4
O6 Cd1 N1 C6 -12.2(7) . .
N2 Cd1 N1 C6 176.6(7) . .
O1 Cd1 N1 C6 -104.6(10) 5_665 .
O5 Cd1 N1 C6 67.2(7) . .
O1 Cd1 N1 C6 -89.8(7) . .
O6 Cd1 N1 C10 169.8(5) . .
N2 Cd1 N1 C10 -1.4(5) . .
O1 Cd1 N1 C10 77.4(11) 5_665 .
O5 Cd1 N1 C10 -110.8(6) . .
O1 Cd1 N1 C10 92.2(5) . .
O6 Cd1 N2 C11 149.2(7) . .
O1 Cd1 N2 C11 14.2(7) 5_665 .
O5 Cd1 N2 C11 -101.2(6) . .
N1 Cd1 N2 C11 -179.9(7) . .
O1 Cd1 N2 C11 88.1(6) . .
O6 Cd1 N2 C15 -28.4(10) . .
O1 Cd1 N2 C15 -163.4(5) 5_665 .
O5 Cd1 N2 C15 81.2(5) . .
N1 Cd1 N2 C15 2.5(5) . .
O1 Cd1 N2 C15 -89.5(5) . .
C3 S1 C1 C2 -3.3(6) . .
C3 S1 C1 C4 -179.5(5) . .
C4 C1 C2 C5 -6.0(11) . .
S1 C1 C2 C5 178.2(5) . .
C4 C1 C2 S2 176.0(5) . .
S1 C1 C2 S2 0.2(8) . .
C3 S2 C2 C1 2.9(6) . .
C3 S2 C2 C5 -175.2(5) . .
C1 S1 C3 C3 -174.5(9) . 7_655
C1 S1 C3 S2 5.2(5) . .
C2 S2 C3 C3 174.7(9) . 7_655
C2 S2 C3 S1 -5.0(4) . .
C2 C1 C4 O2 -65.5(9) . .
S1 C1 C4 O2 110.3(6) . .
C2 C1 C4 O1 117.5(8) . .
S1 C1 C4 O1 -66.7(7) . .
C1 C2 C5 O4 158.2(7) . .
S2 C2 C5 O4 -23.8(8) . .
C1 C2 C5 O3 -24.8(10) . .
S2 C2 C5 O3 153.2(5) . .
C10 N1 C6 C7 -0.4(13) . .
Cd1 N1 C6 C7 -178.3(6) . .
N1 C6 C7 C8 -1.3(14) . .
C6 C7 C8 C9 0.6(14) . .
C7 C8 C9 C10 1.6(14) . .
C6 N1 C10 C9 2.7(11) . .
Cd1 N1 C10 C9 -179.2(6) . .
C6 N1 C10 C15 -177.9(7) . .
Cd1 N1 C10 C15 0.2(8) . .
C8 C9 C10 N1 -3.4(12) . .
C8 C9 C10 C15 177.3(8) . .
C15 N2 C11 C12 1.1(12) . .
Cd1 N2 C11 C12 -176.5(6) . .
N2 C11 C12 C13 -1.1(14) . .
C11 C12 C13 C14 1.9(16) . .
C12 C13 C14 C15 -2.7(16) . .
C11 N2 C15 C14 -1.9(11) . .
Cd1 N2 C15 C14 175.8(6) . .
C11 N2 C15 C10 179.0(7) . .
Cd1 N2 C15 C10 -3.3(8) . .
C13 C14 C15 N2 2.7(14) . .
C13 C14 C15 C10 -178.1(9) . .
N1 C10 C15 N2 2.0(10) . .
C9 C10 C15 N2 -178.6(7) . .
N1 C10 C15 C14 -177.1(8) . .
C9 C10 C15 C14 2.3(12) . .
O2 C4 O1 Cd1 -0.4(7) . 5_665
C1 C4 O1 Cd1 176.4(4) . 5_665
O2 C4 O1 Cd1 139.1(6) . .
C1 C4 O1 Cd1 -44.1(9) . .
O6 Cd1 O1 C4 -48.6(7) . .
N2 Cd1 O1 C4 115.9(7) . .
O1 Cd1 O1 C4 -138.8(8) 5_665 .
O5 Cd1 O1 C4 -40.6(10) . .
N1 Cd1 O1 C4 44.8(7) . .
O6 Cd1 O1 Cd1 90.3(2) . 5_665
N2 Cd1 O1 Cd1 -105.2(2) . 5_665
O1 Cd1 O1 Cd1 0.0 5_665 5_665
O5 Cd1 O1 Cd1 98.3(5) . 5_665
N1 Cd1 O1 Cd1 -176.4(2) . 5_665
C17 C16 O5 Cd1 40.5(19) . .
O6 Cd1 O5 C16 180.0(8) . .
N2 Cd1 O5 C16 16.6(8) . .
O1 Cd1 O5 C16 -97.0(8) 5_665 .
N1 Cd1 O5 C16 85.0(8) . .
O1 Cd1 O5 C16 172.1(7) . .
C18 C18 O9 O9 -157(9) 2 2
O9 C18 O9 C18 157(9) 2 2
